data_7223270
loop_
_publ_author_name
'Jiang, Xiang'
'Hu, Kong-Qiu'
'Kou, Hui-Zhong'

_publ_section_title
;
 Tunable gas adsorption properties of porous coordination polymers by
 modification of macrocyclic metallic tectons
;
_journal_issue 22
_journal_name_full CrystEngComm
_journal_page_first 4084
_journal_paper_doi 10.1039/C5CE01577D
_journal_volume 18
_journal_year 2016
_chemical_formula_moiety 'C65 H100 N12 Ni2 O12, 4(H2 O)'
_chemical_formula_sum 'C65 H108 N12 Ni2 O16'
_chemical_formula_weight 1431.05
_space_group_crystal_system tetragonal
_space_group_IT_number 88
_space_group_name_Hall '-I 4ad'
_space_group_name_H-M_alt 'I 41/a'
_symmetry_space_group_name_Hall '-I 4ad'
_symmetry_space_group_name_H-M 'I 41/a :2'
_atom_sites_solution_hydrogens mixed
_audit_creation_method SHELXL-2014/7
_audit_update_record
;
2015-11-11 deposited with the CCDC.
2015-11-13 downloaded from the CCDC.
;
_cell_angle_alpha 90
_cell_angle_beta 90
_cell_angle_gamma 90
_cell_formula_units_Z 4
_cell_length_a 18.7966(7)
_cell_length_b 18.7966(7)
_cell_length_c 21.2715(18)
_cell_measurement_reflns_used 1767
_cell_measurement_temperature 173(2)
_cell_measurement_theta_max 20.00
_cell_measurement_theta_min 2.45
_cell_volume 7515.5(7)
_computing_cell_refinement 'Bruker SMART'
_computing_data_collection 'Bruker SMART'
_computing_data_reduction 'Bruker SAINT'
_computing_molecular_graphics 'Diamond 3.2'
_computing_publication_material 'Diamond 3.2'
_computing_structure_refinement 'SHELXL-2014/7 (Sheldrick, 2014)'
_computing_structure_solution 'SHELXL-2014/7 (Sheldrick, 2014)'
_diffrn_ambient_temperature 173(2)
_diffrn_measured_fraction_theta_full 0.989
_diffrn_measured_fraction_theta_max 0.978
_diffrn_measurement_device_type 'CCD area detector'
_diffrn_measurement_method 'phi and omega scans'
_diffrn_radiation_type MoK\a
_diffrn_radiation_wavelength 0.71073
_diffrn_reflns_av_R_equivalents 0.0688
_diffrn_reflns_av_unetI/netI 0.0691
_diffrn_reflns_Laue_measured_fraction_full 0.989
_diffrn_reflns_Laue_measured_fraction_max 0.978
_diffrn_reflns_limit_h_max 23
_diffrn_reflns_limit_h_min -20
_diffrn_reflns_limit_k_max 23
_diffrn_reflns_limit_k_min -23
_diffrn_reflns_limit_l_max 12
_diffrn_reflns_limit_l_min -26
_diffrn_reflns_number 16659
_diffrn_reflns_point_group_measured_fraction_full 0.989
_diffrn_reflns_point_group_measured_fraction_max 0.978
_diffrn_reflns_theta_full 25.242
_diffrn_reflns_theta_max 26.398
_diffrn_reflns_theta_min 1.446
_diffrn_source 'sealed tube'
_exptl_absorpt_coefficient_mu 0.570
_exptl_absorpt_correction_T_max 0.7454
_exptl_absorpt_correction_T_min 0.6849
_exptl_absorpt_correction_type multi-scan
_exptl_absorpt_process_details 'SADABS (Bruker, 2000)'
_exptl_crystal_colour purple
_exptl_crystal_density_diffrn 1.265
_exptl_crystal_description block
_exptl_crystal_F_000 3064
_exptl_crystal_size_max 0.4
_exptl_crystal_size_mid 0.4
_exptl_crystal_size_min 0.4
_refine_diff_density_max 0.337
_refine_diff_density_min -0.263
_refine_diff_density_rms 0.059
_refine_ls_extinction_method none
_refine_ls_goodness_of_fit_ref 1.010
_refine_ls_hydrogen_treatment mixed
_refine_ls_matrix_type full
_refine_ls_number_parameters 257
_refine_ls_number_reflns 3789
_refine_ls_number_restraints 57
_refine_ls_restrained_S_all 1.010
_refine_ls_R_factor_all 0.0929
_refine_ls_R_factor_gt 0.0502
_refine_ls_shift/su_max 0.000
_refine_ls_shift/su_mean 0.000
_refine_ls_structure_factor_coef Fsqd
_refine_ls_weighting_details 'w=1/[\s^2^(Fo^2^)+(0.0666P)^2^+2.2023P] where P=(Fo^2^+2Fc^2^)/3'
_refine_ls_weighting_scheme calc
_refine_ls_wR_factor_gt 0.1192
_refine_ls_wR_factor_ref 0.1401
_reflns_Friedel_coverage 0.000
_reflns_number_gt 2424
_reflns_number_total 3789
_reflns_threshold_expression 'I > 2\s(I)'
_cod_data_source_file c5ce01577d2.cif
_cod_data_source_block 8
_cod_depositor_comments
;
The following automatic conversions were performed:

'_exptl_absorpt_correction_type' value 'Multi-scan' changed to
'multi-scan' according to
/usr/data/users/saulius/crontab/automatic-downloads/rss-feeds/RSC/lib/dictionaries/cif_core.dic
dictionary named 'cif_core.dic' version 2.4.2 from 2011-04-26.

Automatic conversion script
Id: cif_fix_values 4268 2015-11-12 08:31:59Z antanas 

 Adding full bibliography for 7223263--7223270.cif.
;
_cod_original_cell_volume 7515.5(8)
_cod_database_code 7223270
_shelx_shelxl_version_number 2014/7
_shelx_space_group_comment
;
The symmetry employed for this shelxl refinement is uniquely defined
by the following loop, which should always be used as a source of
symmetry information in preference to the above space-group names.
They are only intended as comments.
;

loop_
_space_group_symop_operation_xyz
'x, y, z'
'-x+1/2, -y, z+1/2'
'-y+3/4, x+1/4, z+1/4'
'y+3/4, -x+3/4, z+3/4'
'x+1/2, y+1/2, z+1/2'
'-x+1, -y+1/2, z+1'
'-y+5/4, x+3/4, z+3/4'
'y+5/4, -x+5/4, z+5/4'
'-x, -y, -z'
'x-1/2, y, -z-1/2'
'y-3/4, -x-1/4, -z-1/4'
'-y-3/4, x-3/4, -z-3/4'
'-x+1/2, -y+1/2, -z+1/2'
'x, y+1/2, -z'
'y-1/4, -x+1/4, -z+1/4'
'-y-1/4, x-1/4, -z-1/4'

loop_
_atom_site_label
_atom_site_type_symbol
_atom_site_fract_x
_atom_site_fract_y
_atom_site_fract_z
_atom_site_U_iso_or_equiv
_atom_site_adp_type
_atom_site_occupancy
_atom_site_site_symmetry_order
_atom_site_calc_flag
_atom_site_refinement_flags_posn
_atom_site_refinement_flags_adp
_atom_site_refinement_flags_occupancy
_atom_site_disorder_assembly
_atom_site_disorder_group
Ni1 Ni 0.0000 0.5000 1.0000 0.03192(19) Uani 1 2 d S . P . .
O4 O 0.10111(11) 0.45341(12) 0.97720(10) 0.0420(6) Uani 1 1 d . . . . .
O3 O 0.38727(10) 0.31081(11) 0.88230(9) 0.0312(5) Uani 1 1 d . . . . .
O2 O 0.15928(13) 0.44317(15) 1.06800(11) 0.0616(8) Uani 1 1 d . . . . .
O1 O 0.20093(16) 0.59470(18) 0.94764(13) 0.0732(9) Uani 1 1 d G . . . .
H1A H 0.2305 0.5671 0.9676 0.110 Uiso 1 1 d G U . . .
H1B H 0.2028 0.5855 0.9076 0.110 Uiso 1 1 d G U . . .
C1 C 0.5000 0.2500 0.8750 0.0192(11) Uani 1 4 d S T P . .
C2 C 0.44412(13) 0.28236(14) 0.91859(13) 0.0239(6) Uani 1 1 d . . . . .
H2A H 0.4257 0.2454 0.9475 0.029 Uiso 1 1 calc R U . . .
H2B H 0.4660 0.3205 0.9442 0.029 Uiso 1 1 calc R U . . .
C6 C 0.21665(15) 0.40449(16) 0.97555(14) 0.0328(7) Uani 1 1 d . . . . .
C3 C 0.33297(15) 0.34134(16) 0.91553(13) 0.0305(7) Uani 1 1 d . . . . .
C7 C 0.27613(15) 0.38408(17) 1.00873(14) 0.0341(7) Uani 1 1 d . . . . .
H7 H 0.2778 0.3922 1.0528 0.041 Uiso 1 1 calc R U . . .
C8 C 0.33347(15) 0.35212(17) 0.97955(14) 0.0340(7) Uani 1 1 d . . . . .
H8 H 0.3734 0.3375 1.0037 0.041 Uiso 1 1 calc R U . . .
C5 C 0.21670(17) 0.3932(2) 0.91130(16) 0.0543(11) Uani 1 1 d . . . . .
H5 H 0.1763 0.4067 0.8873 0.065 Uiso 1 1 calc R U . . .
C4 C 0.27439(18) 0.3627(2) 0.88127(16) 0.0538(11) Uani 1 1 d . . . . .
H4 H 0.2737 0.3564 0.8370 0.065 Uiso 1 1 calc R U . . .
C9 C 0.15483(17) 0.43638(17) 1.00964(15) 0.0370(8) Uani 1 1 d . . . . .
C13 C -0.01044(18) 0.43138(19) 0.87410(16) 0.0484(9) Uani 1 1 d . . . . .
H13A H -0.0239 0.4364 0.8293 0.058 Uiso 1 1 calc R U . . .
H13B H 0.0408 0.4191 0.8756 0.058 Uiso 1 1 calc R U . . .
C11 C 0.0164(2) 0.62229(19) 0.92447(16) 0.0519(10) Uani 1 1 d . . . . .
H11A H 0.0456 0.6622 0.9085 0.062 Uiso 1 1 calc R U . . .
H11B H -0.0334 0.6389 0.9285 0.062 Uiso 1 1 calc R U . . .
C10 C 0.0278(2) 0.65037(19) 1.03808(18) 0.0524(10) Uani 1 1 d . . . . .
H10A H 0.0518 0.6960 1.0288 0.063 Uiso 1 1 calc R U . . .
H10B H -0.0241 0.6596 1.0392 0.063 Uiso 1 1 calc R U . . .
C12 C 0.02006(18) 0.56044(19) 0.87930(16) 0.0485(9) Uani 1 1 d . . . . .
H12A H 0.0000 0.5744 0.8381 0.058 Uiso 1 1 calc R U . . .
H12B H 0.0702 0.5460 0.8730 0.058 Uiso 1 1 calc R U . . .
N3 N 0.04316(15) 0.59924(16) 0.98609(13) 0.0431(7) Uani 1 1 d . . . . .
H3 H 0.0863(18) 0.5948(19) 0.9810(16) 0.052 Uiso 1 1 d . U . . .
N2 N -0.02092(14) 0.50088(15) 0.90574(13) 0.0374(7) Uani 1 1 d . . . . .
H2 H -0.0676(18) 0.5083(17) 0.9036(14) 0.045 Uiso 1 1 d . U . . .
N1 N -0.05013(15) 0.37392(16) 0.90076(14) 0.0504(8) Uani 1 1 d . U . . .
C14 C -0.12763(19) 0.3773(2) 0.8913(2) 0.0616(11) Uani 1 1 d . U . . .
H14A H -0.1516 0.3522 0.9263 0.074 Uiso 0.438(12) 1 calc R U P A 1
H14B H -0.1430 0.4276 0.8923 0.074 Uiso 0.438(12) 1 calc R U P A 1
H14C H -0.1489 0.3964 0.9304 0.074 Uiso 0.562(12) 1 calc R U P A 2
H14D H -0.1368 0.4126 0.8577 0.074 Uiso 0.562(12) 1 calc R U P A 2
C15B C -0.1501(5) 0.3454(8) 0.8315(6) 0.072(4) Uani 0.438(12) 1 d . U P A 1
H15B H -0.1326 0.3799 0.7992 0.087 Uiso 0.438(12) 1 calc R U P A 1
C16B C -0.2313(7) 0.3501(9) 0.8258(9) 0.095(5) Uani 0.438(12) 1 d . U P A 1
H16A H -0.2534 0.3187 0.8570 0.143 Uiso 0.438(12) 1 calc R U P A 1
H16B H -0.2459 0.3354 0.7835 0.143 Uiso 0.438(12) 1 calc R U P A 1
H16C H -0.2466 0.3992 0.8333 0.143 Uiso 0.438(12) 1 calc R U P A 1
C17B C -0.1226(9) 0.2648(9) 0.8288(8) 0.106(6) Uani 0.562(12) 1 d . U P A 2
H17A H -0.1197 0.2879 0.7876 0.160 Uiso 0.562(12) 1 calc R U P A 2
H17B H -0.1464 0.2187 0.8245 0.160 Uiso 0.562(12) 1 calc R U P A 2
H17C H -0.0746 0.2577 0.8455 0.160 Uiso 0.562(12) 1 calc R U P A 2
C15A C -0.1662(4) 0.3133(5) 0.8751(6) 0.069(3) Uani 0.562(12) 1 d . U P A 2
H15A H -0.1657 0.2855 0.9152 0.083 Uiso 0.562(12) 1 calc R U P A 2
C17A C -0.1352(12) 0.2834(13) 0.8071(9) 0.090(5) Uani 0.438(12) 1 d . U P A 1
H17D H -0.0853 0.2716 0.8156 0.134 Uiso 0.438(12) 1 calc R U P A 1
H17E H -0.1430 0.2850 0.7616 0.134 Uiso 0.438(12) 1 calc R U P A 1
H17F H -0.1660 0.2470 0.8258 0.134 Uiso 0.438(12) 1 calc R U P A 1
C16A C -0.2451(5) 0.3276(7) 0.8647(8) 0.106(5) Uani 0.562(12) 1 d . U P A 2
H16D H -0.2676 0.3396 0.9049 0.159 Uiso 0.562(12) 1 calc R U P A 2
H16E H -0.2676 0.2850 0.8471 0.159 Uiso 0.562(12) 1 calc R U P A 2
H16F H -0.2507 0.3674 0.8353 0.159 Uiso 0.562(12) 1 calc R U P A 2

loop_
_atom_site_aniso_label
_atom_site_aniso_U_11
_atom_site_aniso_U_22
_atom_site_aniso_U_33
_atom_site_aniso_U_23
_atom_site_aniso_U_13
_atom_site_aniso_U_12
Ni1 0.0234(3) 0.0364(4) 0.0360(3) 0.0073(3) 0.0072(2) 0.0137(3)
O4 0.0271(12) 0.0556(15) 0.0434(13) 0.0090(11) 0.0061(10) 0.0213(11)
O3 0.0200(11) 0.0434(13) 0.0302(11) -0.0003(9) 0.0000(8) 0.0160(10)
O2 0.0404(15) 0.099(2) 0.0452(15) -0.0094(14) 0.0004(12) 0.0365(15)
O1 0.061(2) 0.099(2) 0.0591(18) 0.0136(17) 0.0108(15) -0.0007(17)
C1 0.0140(17) 0.0140(17) 0.030(3) 0.000 0.000 0.000
C2 0.0160(14) 0.0208(15) 0.0350(16) 0.0012(12) -0.0013(12) 0.0044(12)
C6 0.0248(17) 0.0358(18) 0.0378(17) 0.0070(14) 0.0056(13) 0.0128(14)
C3 0.0173(15) 0.0390(18) 0.0351(16) 0.0017(14) 0.0022(12) 0.0108(13)
C7 0.0270(17) 0.044(2) 0.0314(17) 0.0011(14) 0.0036(13) 0.0083(15)
C8 0.0200(16) 0.046(2) 0.0366(17) 0.0047(14) -0.0004(12) 0.0106(14)
C5 0.0294(19) 0.093(3) 0.041(2) 0.0037(19) -0.0031(15) 0.037(2)
C4 0.037(2) 0.091(3) 0.0336(18) -0.0018(18) 0.0004(15) 0.035(2)
C9 0.0259(17) 0.041(2) 0.044(2) 0.0050(15) 0.0049(14) 0.0135(15)
C13 0.033(2) 0.067(3) 0.046(2) -0.0086(18) 0.0065(16) 0.0111(19)
C11 0.050(2) 0.049(2) 0.056(2) 0.0234(19) 0.0098(18) 0.0047(19)
C10 0.048(2) 0.038(2) 0.072(3) -0.0014(18) 0.0071(19) 0.0095(18)
C12 0.040(2) 0.067(3) 0.0384(19) 0.0179(18) 0.0101(15) 0.0051(19)
N3 0.0313(16) 0.0485(18) 0.0496(17) 0.0065(14) 0.0097(13) 0.0103(15)
N2 0.0219(14) 0.0498(18) 0.0405(15) 0.0031(13) 0.0074(12) 0.0135(13)
N1 0.0397(17) 0.0507(19) 0.0608(19) -0.0087(15) 0.0018(14) 0.0090(15)
C14 0.043(2) 0.068(3) 0.074(3) -0.015(2) 0.0061(19) 0.0022(19)
C15B 0.046(5) 0.099(8) 0.072(6) -0.012(5) 0.009(4) -0.010(5)
C16B 0.056(6) 0.104(12) 0.125(12) -0.019(9) -0.011(6) -0.011(6)
C17B 0.083(8) 0.101(9) 0.135(12) -0.072(9) -0.011(8) 0.007(6)
C15A 0.050(4) 0.057(5) 0.102(8) -0.018(4) 0.007(4) -0.001(3)
C17A 0.072(9) 0.110(9) 0.086(9) -0.028(7) -0.006(7) 0.006(7)
C16A 0.049(5) 0.079(8) 0.190(14) -0.007(8) -0.005(6) -0.004(4)

loop_
_atom_type_symbol
_atom_type_description
_atom_type_scat_dispersion_real
_atom_type_scat_dispersion_imag
_atom_type_scat_source
C C 0.0033 0.0016 'International Tables Vol C Tables 4.2.6.8 and 6.1.1.4'
H H 0.0000 0.0000 'International Tables Vol C Tables 4.2.6.8 and 6.1.1.4'
N N 0.0061 0.0033 'International Tables Vol C Tables 4.2.6.8 and 6.1.1.4'
O O 0.0106 0.0060 'International Tables Vol C Tables 4.2.6.8 and 6.1.1.4'
Ni Ni 0.3393 1.1124 'International Tables Vol C Tables 4.2.6.8 and 6.1.1.4'

loop_
_geom_angle_atom_site_label_1
_geom_angle_atom_site_label_2
_geom_angle_atom_site_label_3
_geom_angle
_geom_angle_site_symmetry_1
_geom_angle_site_symmetry_3
N2 Ni1 N2 180.0 9_567 .
N2 Ni1 N3 85.83(11) 9_567 9_567
N2 Ni1 N3 94.17(11) . 9_567
N2 Ni1 N3 94.17(11) 9_567 .
N2 Ni1 N3 85.83(11) . .
N3 Ni1 N3 180.0 9_567 .
N2 Ni1 O4 87.25(9) 9_567 9_567
N2 Ni1 O4 92.75(9) . 9_567
N3 Ni1 O4 89.32(10) 9_567 9_567
N3 Ni1 O4 90.68(10) . 9_567
N2 Ni1 O4 92.75(9) 9_567 .
N2 Ni1 O4 87.25(9) . .
N3 Ni1 O4 90.68(10) 9_567 .
N3 Ni1 O4 89.33(10) . .
O4 Ni1 O4 180.00(11) 9_567 .
C9 O4 Ni1 133.4(2) . .
C3 O3 C2 116.0(2) . .
H1A O1 H1B 109.4 . .
C2 C1 C2 111.63(10) . 16_657
C2 C1 C2 105.2(2) . 6_554
C2 C1 C2 111.63(10) 16_657 6_554
C2 C1 C2 111.63(10) . 11_667
C2 C1 C2 105.2(2) 16_657 11_667
C2 C1 C2 111.63(10) 6_554 11_667
O3 C2 C1 109.68(19) . .
O3 C2 H2A 109.7 . .
C1 C2 H2A 109.7 . .
O3 C2 H2B 109.7 . .
C1 C2 H2B 109.7 . .
H2A C2 H2B 108.2 . .
C7 C6 C5 117.6(3) . .
C7 C6 C9 119.6(3) . .
C5 C6 C9 122.8(3) . .
O3 C3 C8 124.6(2) . .
O3 C3 C4 116.4(3) . .
C8 C3 C4 119.0(3) . .
C6 C7 C8 121.6(3) . .
C6 C7 H7 119.2 . .
C8 C7 H7 119.2 . .
C3 C8 C7 120.2(3) . .
C3 C8 H8 119.9 . .
C7 C8 H8 119.9 . .
C4 C5 C6 121.4(3) . .
C4 C5 H5 119.3 . .
C6 C5 H5 119.3 . .
C3 C4 C5 120.2(3) . .
C3 C4 H4 119.9 . .
C5 C4 H4 119.9 . .
O2 C9 O4 124.7(3) . .
O2 C9 C6 118.1(3) . .
O4 C9 C6 117.2(3) . .
N1 C13 N2 114.6(3) . .
N1 C13 H13A 108.6 . .
N2 C13 H13A 108.6 . .
N1 C13 H13B 108.6 . .
N2 C13 H13B 108.6 . .
H13A C13 H13B 107.6 . .
N3 C11 C12 109.0(3) . .
N3 C11 H11A 109.9 . .
C12 C11 H11A 109.9 . .
N3 C11 H11B 109.9 . .
C12 C11 H11B 109.9 . .
H11A C11 H11B 108.3 . .
N1 C10 N3 114.1(3) 9_567 .
N1 C10 H10A 108.7 9_567 .
N3 C10 H10A 108.7 . .
N1 C10 H10B 108.7 9_567 .
N3 C10 H10B 108.7 . .
H10A C10 H10B 107.6 . .
N2 C12 C11 108.6(3) . .
N2 C12 H12A 110.0 . .
C11 C12 H12A 110.0 . .
N2 C12 H12B 110.0 . .
C11 C12 H12B 110.0 . .
H12A C12 H12B 108.4 . .
C11 N3 C10 113.9(3) . .
C11 N3 Ni1 105.1(2) . .
C10 N3 Ni1 113.6(2) . .
C11 N3 H3 105(2) . .
C10 N3 H3 111(3) . .
Ni1 N3 H3 108(3) . .
C12 N2 C13 115.3(3) . .
C12 N2 Ni1 106.3(2) . .
C13 N2 Ni1 114.4(2) . .
C12 N2 H2 112(2) . .
C13 N2 H2 104(2) . .
Ni1 N2 H2 104(2) . .
C13 N1 C10 116.4(3) . 9_567
C13 N1 C14 115.4(3) . .
C10 N1 C14 115.2(3) 9_567 .
C15A C14 N1 119.6(4) . .
C15B C14 N1 112.7(5) . .
C15B C14 H14A 109.1 . .
N1 C14 H14A 109.1 . .
C15B C14 H14B 109.1 . .
N1 C14 H14B 109.1 . .
H14A C14 H14B 107.8 . .
C15A C14 H14C 107.4 . .
N1 C14 H14C 107.4 . .
C15A C14 H14D 107.4 . .
N1 C14 H14D 107.4 . .
H14C C14 H14D 107.0 . .
C17A C15B C14 130.4(13) . .
C17A C15B C16B 103.5(14) . .
C14 C15B C16B 109.3(9) . .
C17A C15B H15B 103.6 . .
C14 C15B H15B 103.6 . .
C16B C15B H15B 103.6 . .
C15B C16B H16A 109.5 . .
C15B C16B H16B 109.5 . .
H16A C16B H16B 109.5 . .
C15B C16B H16C 109.5 . .
H16A C16B H16C 109.5 . .
H16B C16B H16C 109.5 . .
C15A C17B H17A 109.5 . .
C15A C17B H17B 109.5 . .
H17A C17B H17B 109.5 . .
C15A C17B H17C 109.5 . .
H17A C17B H17C 109.5 . .
H17B C17B H17C 109.5 . .
C14 C15A C16A 112.1(7) . .
C14 C15A C17B 111.6(9) . .
C16A C15A C17B 121.2(10) . .
C14 C15A H15A 103.1 . .
C16A C15A H15A 103.1 . .
C17B C15A H15A 103.1 . .
C15B C17A H17D 109.5 . .
C15B C17A H17E 109.5 . .
H17D C17A H17E 109.5 . .
C15B C17A H17F 109.5 . .
H17D C17A H17F 109.5 . .
H17E C17A H17F 109.5 . .
C15A C16A H16D 109.5 . .
C15A C16A H16E 109.5 . .
H16D C16A H16E 109.5 . .
C15A C16A H16F 109.5 . .
H16D C16A H16F 109.5 . .
H16E C16A H16F 109.5 . .

loop_
_geom_bond_atom_site_label_1
_geom_bond_atom_site_label_2
_geom_bond_distance
_geom_bond_site_symmetry_2
Ni1 N2 2.043(3) 9_567
Ni1 N2 2.043(3) .
Ni1 N3 2.056(3) 9_567
Ni1 N3 2.056(3) .
Ni1 O4 2.148(2) 9_567
Ni1 O4 2.148(2) .
O4 C9 1.264(4) .
O3 C3 1.368(3) .
O3 C2 1.423(3) .
O2 C9 1.251(4) .
O1 H1A 0.8705 .
O1 H1B 0.8699 .
C1 C2 1.527(3) .
C1 C2 1.527(3) 16_657
C1 C2 1.527(3) 6_554
C1 C2 1.527(3) 11_667
C2 H2A 0.9900 .
C2 H2B 0.9900 .
C6 C7 1.377(4) .
C6 C5 1.383(4) .
C6 C9 1.495(4) .
C3 C8 1.377(4) .
C3 C4 1.380(4) .
C7 C8 1.381(4) .
C7 H7 0.9500 .
C8 H8 0.9500 .
C5 C4 1.383(4) .
C5 H5 0.9500 .
C4 H4 0.9500 .
C13 N1 1.430(4) .
C13 N2 1.483(4) .
C13 H13A 0.9900 .
C13 H13B 0.9900 .
C11 N3 1.469(4) .
C11 C12 1.510(5) .
C11 H11A 0.9900 .
C11 H11B 0.9900 .
C10 N1 1.441(4) 9_567
C10 N3 1.494(4) .
C10 H10A 0.9900 .
C10 H10B 0.9900 .
C12 N2 1.471(4) .
C12 H12A 0.9900 .
C12 H12B 0.9900 .
N3 H3 0.82(3) .
N2 H2 0.89(3) .
N1 C10 1.442(4) 9_567
N1 C14 1.472(4) .
C14 C15A 1.446(8) .
C14 C15B 1.468(11) .
C14 H14A 0.9900 .
C14 H14B 0.9900 .
C14 H14C 0.9900 .
C14 H14D 0.9900 .
C15B C17A 1.31(2) .
C15B C16B 1.535(15) .
C15B H15B 1.0000 .
C16B H16A 0.9800 .
C16B H16B 0.9800 .
C16B H16C 0.9800 .
C17B C15A 1.572(16) .
C17B H17A 0.9800 .
C17B H17B 0.9800 .
C17B H17C 0.9800 .
C15A C16A 1.522(12) .
C15A H15A 1.0000 .
C17A H17D 0.9800 .
C17A H17E 0.9800 .
C17A H17F 0.9800 .
C16A H16D 0.9800 .
C16A H16E 0.9800 .
C16A H16F 0.9800 .

loop_
_geom_torsion_atom_site_label_1
_geom_torsion_atom_site_label_2
_geom_torsion_atom_site_label_3
_geom_torsion_atom_site_label_4
_geom_torsion
_geom_torsion_site_symmetry_1
_geom_torsion_site_symmetry_4
C3 O3 C2 C1 179.7(2) . .
C2 C1 C2 O3 -55.6(3) 16_657 .
C2 C1 C2 O3 -176.9(3) 6_554 .
C2 C1 C2 O3 61.8(3) 11_667 .
C2 O3 C3 C8 6.6(4) . .
C2 O3 C3 C4 -173.8(3) . .
C5 C6 C7 C8 -1.3(5) . .
C9 C6 C7 C8 177.7(3) . .
O3 C3 C8 C7 179.4(3) . .
C4 C3 C8 C7 -0.2(5) . .
C6 C7 C8 C3 1.5(5) . .
C7 C6 C5 C4 -0.2(6) . .
C9 C6 C5 C4 -179.1(4) . .
O3 C3 C4 C5 179.1(3) . .
C8 C3 C4 C5 -1.2(6) . .
C6 C5 C4 C3 1.4(6) . .
Ni1 O4 C9 O2 1.4(6) . .
Ni1 O4 C9 C6 -179.9(2) . .
C7 C6 C9 O2 -0.3(5) . .
C5 C6 C9 O2 178.6(4) . .
C7 C6 C9 O4 -179.1(3) . .
C5 C6 C9 O4 -0.2(5) . .
N3 C11 C12 N2 56.9(4) . .
C12 C11 N3 C10 -167.4(3) . .
C12 C11 N3 Ni1 -42.4(3) . .
N1 C10 N3 C11 176.5(3) 9_567 .
N1 C10 N3 Ni1 56.2(4) 9_567 .
C11 C12 N2 C13 -167.7(3) . .
C11 C12 N2 Ni1 -39.8(3) . .
N1 C13 N2 C12 179.4(3) . .
N1 C13 N2 Ni1 55.7(3) . .
N2 C13 N1 C10 -70.1(4) . 9_567
N2 C13 N1 C14 69.6(4) . .
C13 N1 C14 C15A 138.0(7) . .
C10 N1 C14 C15A -81.7(7) 9_567 .
C13 N1 C14 C15B 86.5(8) . .
C10 N1 C14 C15B -133.2(8) 9_567 .
N1 C14 C15B C17A 51(2) . .
N1 C14 C15B C16B 179.2(8) . .
N1 C14 C15A C16A -177.7(7) . .
N1 C14 C15A C17B -38.0(11) . .
